data_2201436
loop_
_publ_author_name
'Anwar Usman'
'Ibrahim Abdul Razak'
'Hoong-Kun Fun'
'Suchada Chantrapromma'
'Jing-Zhi Tian'
'Yan Zhang'
'Jian-Hua Xu'

_publ_section_title
;
 2-Cyano-<i>N</i>-(diphenylmethylene)benzenamine
;
_journal_issue 7
_journal_name_full 'Acta Crystallographica Section E'
_journal_page_first o792
_journal_page_last o793
_journal_paper_doi 10.1107/S1600536802011066
_journal_volume 58
_journal_year 2002
_chemical_formula_iupac 'C20 H14 N2'
_chemical_formula_moiety 'C20 H14 N2'
_chemical_formula_sum 'C20 H14 N2'
_chemical_formula_weight 282.33
_chemical_name_systematic
;
2-Cyano-N-diphenylmethylenebenzenamine
;
_space_group_IT_number 14
_symmetry_cell_setting monoclinic
_symmetry_space_group_name_Hall '-P 2ybc'
_symmetry_space_group_name_H-M 'P 1 21/c 1'
_atom_sites_solution_hydrogens geom
_atom_sites_solution_primary direct
_atom_sites_solution_secondary difmap
_audit_creation_method SHELXL-97
_cell_angle_alpha 90.00
_cell_angle_beta 104.45(3)
_cell_angle_gamma 90.00
_cell_formula_units_Z 4
_cell_length_a 9.3429(3)
_cell_length_b 15.8543(2)
_cell_length_c 10.6022(3)
_cell_measurement_reflns_used 2721
_cell_measurement_temperature 213(2)
_cell_measurement_theta_max 28.30
_cell_measurement_theta_min 2.59
_cell_volume 1520.8(2)
_computing_cell_refinement 'SAINT (Siemens, 1996)'
_computing_data_collection 'SMART (Siemens, 1996)'
_computing_data_reduction 'SAINT and SADABS (Sheldrick, 1996)'
_computing_molecular_graphics SHELXTL
_computing_publication_material
;
SHELXTL, PARST (Nardelli, 1995) and PLATON (Spek, 1990)
;
_computing_structure_refinement SHELXTL
_computing_structure_solution 'SHELXTL (Sheldrick, 1997)'
_diffrn_ambient_temperature 213(2)
_diffrn_detector_area_resol_mean 8.33
_diffrn_measured_fraction_theta_full 0.958
_diffrn_measured_fraction_theta_max 0.958
_diffrn_measurement_device_type
;
Siemens SMART CCD area-detector
;
_diffrn_measurement_method \w
_diffrn_radiation_monochromator graphite
_diffrn_radiation_source 'fine-focus sealed tube'
_diffrn_radiation_type MoK\a
_diffrn_radiation_wavelength 0.71073
_diffrn_reflns_av_R_equivalents 0.1015
_diffrn_reflns_av_sigmaI/netI 0.1701
_diffrn_reflns_limit_h_max 12
_diffrn_reflns_limit_h_min -12
_diffrn_reflns_limit_k_max 16
_diffrn_reflns_limit_k_min -20
_diffrn_reflns_limit_l_max 12
_diffrn_reflns_limit_l_min -13
_diffrn_reflns_number 8637
_diffrn_reflns_theta_full 28.30
_diffrn_reflns_theta_max 28.30
_diffrn_reflns_theta_min 2.59
_diffrn_standards_decay_% negligible
_diffrn_standards_interval_count none
_diffrn_standards_number 0
_exptl_absorpt_coefficient_mu 0.073
_exptl_absorpt_correction_type none
_exptl_crystal_colour colorless
_exptl_crystal_density_diffrn 1.233
_exptl_crystal_density_method 'not measured'
_exptl_crystal_description slab
_exptl_crystal_F_000 592
_exptl_crystal_size_max 0.32
_exptl_crystal_size_mid 0.22
_exptl_crystal_size_min 0.12
_refine_diff_density_max 0.239
_refine_diff_density_min -0.309
_refine_ls_extinction_coef 0.038(3)
_refine_ls_extinction_expression Fc^*^=kFc[1+0.001xFc^2^\l^3^/sin(2\q)]^-1/4^
_refine_ls_extinction_method SHELXTL
_refine_ls_goodness_of_fit_ref 0.805
_refine_ls_hydrogen_treatment constr
_refine_ls_matrix_type full
_refine_ls_number_parameters 200
_refine_ls_number_reflns 3625
_refine_ls_number_restraints 0
_refine_ls_restrained_S_all 0.805
_refine_ls_R_factor_all 0.1453
_refine_ls_R_factor_gt 0.0588
_refine_ls_shift/su_max <0.001
_refine_ls_shift/su_mean 0.000
_refine_ls_structure_factor_coef Fsqd
_refine_ls_weighting_details 'calc w = 1/[\s^2^(Fo^2^)+(0.0345P)^2^] where P = (Fo^2^+2Fc^2^)/3'
_refine_ls_weighting_scheme calc
_refine_ls_wR_factor_gt 0.1165
_refine_ls_wR_factor_ref 0.1391
_reflns_number_gt 1539
_reflns_number_total 3625
_reflns_threshold_expression I>2\s(I)
_cod_data_source_file cv6121.cif
_cod_data_source_block I
_cod_original_sg_symbol_H-M 'P 21/c'
_cod_database_code 2201436
_cod_database_fobs_code 2201436

loop_
_symmetry_equiv_pos_as_xyz
'x, y, z'
'-x, y+1/2, -z+1/2'
'-x, -y, -z'
'x, -y-1/2, z-1/2'

loop_
_atom_site_label
_atom_site_fract_x
_atom_site_fract_y
_atom_site_fract_z
_atom_site_U_iso_or_equiv
_atom_site_adp_type
_atom_site_calc_flag
_atom_site_refinement_flags
_atom_site_occupancy
_atom_site_disorder_assembly
_atom_site_disorder_group
_atom_site_type_symbol
N1 0.2885(2) 0.09522(11) 0.04620(17) 0.0302(5) Uani d . 1 . . N
C20 0.1070(3) 0.21491(14) 0.1201(2) 0.0353(6) Uani d . 1 . . C
C1 0.2486(3) 0.05998(16) -0.2188(2) 0.0353(6) Uani d . 1 . . C
H1 0.2817 0.1135 -0.1894 0.042 Uiso calc R 1 . . H
C2 0.2123(3) 0.04245(17) -0.3507(2) 0.0480(7) Uani d . 1 . . C
H2 0.2214 0.0841 -0.4100 0.058 Uiso calc R 1 . . H
C3 0.1627(3) -0.03669(18) -0.3943(3) 0.0498(8) Uani d . 1 . . C
H3 0.1376 -0.0480 -0.4832 0.060 Uiso calc R 1 . . H
C4 0.1497(3) -0.09916(17) -0.3082(2) 0.0448(7) Uani d . 1 . . C
H4 0.1172 -0.1527 -0.3382 0.054 Uiso calc R 1 . . H
C5 0.1858(3) -0.08158(14) -0.1760(2) 0.0350(6) Uani d . 1 . . C
H5 0.1764 -0.1236 -0.1174 0.042 Uiso calc R 1 . . H
C6 0.2355(2) -0.00264(13) -0.1299(2) 0.0248(5) Uani d . 1 . . C
C7 0.2677(2) 0.01782(13) 0.0121(2) 0.0246(5) Uani d . 1 . . C
C8 0.2653(2) -0.05309(13) 0.1050(2) 0.0249(5) Uani d . 1 . . C
C9 0.1588(3) -0.05495(15) 0.1758(2) 0.0351(6) Uani d . 1 . . C
H9 0.0887 -0.0122 0.1654 0.042 Uiso calc R 1 . . H
C10 0.1569(3) -0.12035(16) 0.2620(2) 0.0429(7) Uani d . 1 . . C
H10 0.0838 -0.1223 0.3075 0.052 Uiso calc R 1 . . H
C11 0.2625(3) -0.18232(17) 0.2802(2) 0.0466(7) Uani d . 1 . . C
H11 0.2628 -0.2251 0.3402 0.056 Uiso calc R 1 . . H
C12 0.3672(3) -0.18141(15) 0.2105(2) 0.0445(7) Uani d . 1 . . C
H12 0.4382 -0.2238 0.2232 0.053 Uiso calc R 1 . . H
C13 0.3686(3) -0.11760(14) 0.1208(2) 0.0328(6) Uani d . 1 . . C
H13 0.4383 -0.1182 0.0717 0.039 Uiso calc R 1 . . H
C14 0.3207(3) 0.11934(14) 0.1793(2) 0.0281(5) Uani d . 1 . . C
C15 0.4428(3) 0.08998(14) 0.2726(2) 0.0366(6) Uani d . 1 . . C
H15 0.5057 0.0505 0.2499 0.044 Uiso calc R 1 . . H
C16 0.4708(3) 0.11956(16) 0.3992(2) 0.0439(7) Uani d . 1 . . C
H16 0.5527 0.0995 0.4610 0.053 Uiso calc R 1 . . H
C17 0.3796(3) 0.17813(16) 0.4355(2) 0.0452(7) Uani d . 1 . . C
H17 0.3995 0.1971 0.5211 0.054 Uiso calc R 1 . . H
C18 0.2588(3) 0.20844(15) 0.3442(2) 0.0394(7) Uani d . 1 . . C
H18 0.1961 0.2475 0.3682 0.047 Uiso calc R 1 . . H
C19 0.2309(3) 0.18042(13) 0.2158(2) 0.0283(5) Uani d . 1 . . C
N2 0.0089(3) 0.24445(14) 0.0470(2) 0.0504(6) Uani d . 1 . . N

loop_
_atom_site_aniso_label
_atom_site_aniso_U_11
_atom_site_aniso_U_22
_atom_site_aniso_U_33
_atom_site_aniso_U_12
_atom_site_aniso_U_13
_atom_site_aniso_U_23
N1 0.0392(12) 0.0286(11) 0.0243(11) 0.0013(9) 0.0108(9) -0.0044(8)
C20 0.0492(17) 0.0284(14) 0.0353(15) 0.0008(12) 0.0239(13) -0.0012(11)
C1 0.0393(15) 0.0357(14) 0.0315(14) 0.0060(11) 0.0100(11) 0.0009(11)
C2 0.0624(19) 0.0529(19) 0.0284(15) 0.0180(15) 0.0110(13) 0.0097(12)
C3 0.0530(19) 0.063(2) 0.0273(15) 0.0171(15) -0.0009(13) -0.0106(14)
C4 0.0454(17) 0.0479(17) 0.0365(16) 0.0041(13) 0.0014(12) -0.0158(13)
C5 0.0363(15) 0.0371(15) 0.0298(14) 0.0026(11) 0.0049(11) -0.0033(10)
C6 0.0243(12) 0.0278(13) 0.0235(12) 0.0055(10) 0.0081(9) -0.0018(9)
C7 0.0223(13) 0.0269(13) 0.0273(13) 0.0033(10) 0.0111(9) -0.0005(10)
C8 0.0269(13) 0.0239(13) 0.0254(12) -0.0028(10) 0.0092(10) -0.0068(9)
C9 0.0334(15) 0.0386(15) 0.0378(15) -0.0042(11) 0.0173(11) -0.0058(11)
C10 0.0569(19) 0.0453(17) 0.0339(15) -0.0203(14) 0.0251(13) -0.0109(12)
C11 0.072(2) 0.0383(17) 0.0294(15) -0.0132(15) 0.0118(14) 0.0037(11)
C12 0.0574(19) 0.0344(16) 0.0394(16) 0.0049(13) 0.0078(14) 0.0033(12)
C13 0.0349(15) 0.0345(15) 0.0319(14) 0.0019(11) 0.0139(11) -0.0007(11)
C14 0.0385(15) 0.0247(13) 0.0234(12) -0.0047(10) 0.0120(10) -0.0034(9)
C15 0.0385(15) 0.0392(15) 0.0334(15) 0.0000(12) 0.0117(12) -0.0053(11)
C16 0.0490(18) 0.0517(18) 0.0289(15) -0.0013(13) 0.0059(12) -0.0051(12)
C17 0.062(2) 0.0487(17) 0.0268(15) -0.0052(14) 0.0153(13) -0.0069(12)
C18 0.0553(18) 0.0350(15) 0.0355(15) -0.0013(12) 0.0256(13) -0.0039(11)
C19 0.0408(15) 0.0246(13) 0.0241(13) -0.0026(11) 0.0169(11) 0.0002(10)
N2 0.0586(16) 0.0520(15) 0.0429(14) 0.0144(12) 0.0173(12) 0.0073(11)

loop_
_atom_type_symbol
_atom_type_description
_atom_type_scat_dispersion_real
_atom_type_scat_dispersion_imag
_atom_type_scat_source
C C 0.0033 0.0016 'International Tables Vol C Tables 4.2.6.8 and 6.1.1.4'
H H 0.0000 0.0000 'International Tables Vol C Tables 4.2.6.8 and 6.1.1.4'
N N 0.0061 0.0033 'International Tables Vol C Tables 4.2.6.8 and 6.1.1.4'

loop_
_geom_angle_atom_site_label_1
_geom_angle_atom_site_label_2
_geom_angle_atom_site_label_3
_geom_angle
C7 N1 C14 121.20(18)
N2 C20 C19 177.7(3)
C2 C1 C6 120.0(2)
C2 C1 H1 120.0
C6 C1 H1 120.0
C3 C2 C1 120.0(2)
C3 C2 H2 120.0
C1 C2 H2 120.0
C4 C3 C2 120.8(2)
C4 C3 H3 119.6
C2 C3 H3 119.6
C3 C4 C5 119.2(2)
C3 C4 H4 120.4
C5 C4 H4 120.4
C6 C5 C4 121.1(2)
C6 C5 H5 119.5
C4 C5 H5 119.5
C5 C6 C1 118.9(2)
C5 C6 C7 121.21(19)
C1 C6 C7 119.8(2)
N1 C7 C6 118.03(18)
N1 C7 C8 124.07(19)
C6 C7 C8 117.81(18)
C13 C8 C9 119.3(2)
C13 C8 C7 120.6(2)
C9 C8 C7 120.1(2)
C10 C9 C8 120.1(2)
C10 C9 H9 119.9
C8 C9 H9 119.9
C11 C10 C9 120.1(3)
C11 C10 H10 119.9
C9 C10 H10 119.9
C12 C11 C10 120.3(2)
C12 C11 H11 119.9
C10 C11 H11 119.9
C11 C12 C13 120.5(2)
C11 C12 H12 119.7
C13 C12 H12 119.7
C8 C13 C12 119.6(2)
C8 C13 H13 120.2
C12 C13 H13 120.2
C15 C14 C19 118.5(2)
C15 C14 N1 123.3(2)
C19 C14 N1 118.0(2)
C16 C15 C14 120.0(2)
C16 C15 H15 120.0
C14 C15 H15 120.0
C17 C16 C15 121.2(2)
C17 C16 H16 119.4
C15 C16 H16 119.4
C18 C17 C16 119.7(2)
C18 C17 H17 120.2
C16 C17 H17 120.2
C17 C18 C19 119.7(2)
C17 C18 H18 120.1
C19 C18 H18 120.1
C18 C19 C14 120.8(2)
C18 C19 C20 119.2(2)
C14 C19 C20 120.0(2)

loop_
_geom_bond_atom_site_label_1
_geom_bond_atom_site_label_2
_geom_bond_site_symmetry_2
_geom_bond_distance
_geom_bond_publ_flag
N1 C7 . 1.280(2) yes
N1 C14 . 1.420(3) yes
C20 N2 . 1.143(3) ?
C20 C19 . 1.443(4) ?
C1 C2 . 1.383(3) ?
C1 C6 . 1.395(3) ?
C1 H1 . 0.9300 ?
C2 C3 . 1.377(3) ?
C2 H2 . 0.9300 ?
C3 C4 . 1.373(4) ?
C3 H3 . 0.9300 ?
C4 C5 . 1.385(3) ?
C4 H4 . 0.9300 ?
C5 C6 . 1.381(3) ?
C5 H5 . 0.9300 ?
C6 C7 . 1.496(3) yes
C7 C8 . 1.498(3) yes
C8 C13 . 1.387(3) ?
C8 C9 . 1.389(3) ?
C9 C10 . 1.385(3) ?
C9 H9 . 0.9300 ?
C10 C11 . 1.372(4) ?
C10 H10 . 0.9300 ?
C11 C12 . 1.365(4) ?
C11 H11 . 0.9300 ?
C12 C13 . 1.391(3) ?
C12 H12 . 0.9300 ?
C13 H13 . 0.9300 ?
C14 C15 . 1.391(3) ?
C14 C19 . 1.397(3) ?
C15 C16 . 1.384(3) ?
C15 H15 . 0.9300 ?
C16 C17 . 1.379(3) ?
C16 H16 . 0.9300 ?
C17 C18 . 1.376(3) ?
C17 H17 . 0.9300 ?
C18 C19 . 1.394(3) ?
C18 H18 . 0.9300 ?

loop_
_geom_hbond_atom_site_label_D
_geom_hbond_atom_site_label_H
_geom_hbond_atom_site_label_A
_geom_hbond_site_symmetry_A
_geom_hbond_distance_DH
_geom_hbond_distance_HA
_geom_hbond_distance_DA
_geom_hbond_angle_DHA
_geom_hbond_publ_flag
C12 H12 Cg(A) 2_645 0.93 2.89 3.801(2) 165 yes
C15 H15 Cg(B) 3_655 0.93 2.77 3.552(2) 142 yes

loop_
_geom_torsion_atom_site_label_1
_geom_torsion_atom_site_label_2
_geom_torsion_atom_site_label_3
_geom_torsion_atom_site_label_4
_geom_torsion
C6 C1 C2 C3 0.3(4)
C1 C2 C3 C4 -0.6(4)
C2 C3 C4 C5 0.7(4)
C3 C4 C5 C6 -0.5(4)
C4 C5 C6 C1 0.3(3)
C4 C5 C6 C7 177.0(2)
C2 C1 C6 C5 -0.1(3)
C2 C1 C6 C7 -176.9(2)
C14 N1 C7 C6 -179.49(19)
C14 N1 C7 C8 3.9(3)
C5 C6 C7 N1 -168.2(2)
C1 C6 C7 N1 8.6(3)
C5 C6 C7 C8 8.6(3)
C1 C6 C7 C8 -174.6(2)
N1 C7 C8 C13 -118.0(2)
C6 C7 C8 C13 65.4(3)
N1 C7 C8 C9 62.3(3)
C6 C7 C8 C9 -114.3(2)
C13 C8 C9 C10 0.5(3)
C7 C8 C9 C10 -179.8(2)
C8 C9 C10 C11 1.7(3)
C9 C10 C11 C12 -2.1(4)
C10 C11 C12 C13 0.3(4)
C9 C8 C13 C12 -2.3(3)
C7 C8 C13 C12 178.0(2)
C11 C12 C13 C8 2.0(4)
C7 N1 C14 C15 59.3(3)
C7 N1 C14 C19 -125.6(2)
C19 C14 C15 C16 1.8(3)
N1 C14 C15 C16 176.8(2)
C14 C15 C16 C17 -0.1(4)
C15 C16 C17 C18 -0.5(4)
C16 C17 C18 C19 -0.8(4)
C17 C18 C19 C14 2.6(3)
C17 C18 C19 C20 -177.8(2)
C15 C14 C19 C18 -3.0(3)
N1 C14 C19 C18 -178.36(19)
C15 C14 C19 C20 177.3(2)
N1 C14 C19 C20 2.0(3)

loop_
_cod_related_entry_id
_cod_related_entry_database
_cod_related_entry_code
1 ChemSpider 10551793
